data_7060328
loop_
_publ_author_name
'Kumar, Pretam'
'Banerjee, Snehasis'
'Radha, Anu'
'Firdoos, Tahira'
'Sahoo, Subash Chandra'
'Pandey, Sushil K.'

_publ_section_title
;
 Role of non-covalent interactions in the supramolecular architectures of
 mercury(ii) diphenyldithiophosphates: An experimental and theoretical
 investigation
;
_journal_issue 4
_journal_name_full 'New Journal of Chemistry'
_journal_page_first 2249
_journal_page_last 2263
_journal_paper_doi 10.1039/D0NJ05709F
_journal_volume 45
_journal_year 2021
_chemical_formula_moiety 'C40 H52 Hg O4 P2 S4'
_chemical_formula_sum 'C40 H52 Hg O4 P2 S4'
_chemical_formula_weight 987.58
_space_group_crystal_system triclinic
_space_group_IT_number 2
_space_group_name_Hall '-P 1'
_space_group_name_H-M_alt 'P -1'
_atom_sites_solution_hydrogens geom
_atom_sites_solution_primary dual
_audit_creation_date 2019-07-25
_audit_creation_method
;
Olex2 1.2-ac3
(compiled 2017.01.05 svn.r3372 for Rigaku Oxford Diffraction, GUI svn.r5289)
;
_audit_update_record
;
2020-08-31 deposited with the CCDC.	2020-12-29 downloaded from the CCDC.
;
_cell_angle_alpha 81.444(2)
_cell_angle_beta 85.958(2)
_cell_angle_gamma 87.659(2)
_cell_formula_units_Z 2
_cell_length_a 10.2272(2)
_cell_length_b 12.2502(2)
_cell_length_c 17.0456(3)
_cell_measurement_reflns_used 20015
_cell_measurement_temperature 293(2)
_cell_measurement_theta_max 27.4100
_cell_measurement_theta_min 3.4990
_cell_volume 2105.54(7)
_computing_cell_refinement 'CrysAlisPro 1.171.39.46 (Rigaku OD, 2018)'
_computing_data_collection 'CrysAlisPro 1.171.39.46 (Rigaku OD, 2018)'
_computing_data_reduction 'CrysAlisPro 1.171.39.46 (Rigaku OD, 2018)'
_computing_molecular_graphics 'Olex2 (Dolomanov et al., 2009)'
_computing_publication_material 'Olex2 (Dolomanov et al., 2009)'
_computing_structure_refinement 'ShelXL (Sheldrick, 2015)'
_computing_structure_solution 'ShelXT (Sheldrick, 2015)'
_diffrn_ambient_temperature 150(2)
_diffrn_detector 'CCD plate'
_diffrn_detector_type HyPix3000
_diffrn_measured_fraction_theta_full 0.950
_diffrn_measured_fraction_theta_max 0.973
_diffrn_measurement_details
;
List of Runs (angles in degrees, time in seconds):

  # Type    Start    End  Width  t~exp~   \w     \q     \k     \f   Frames
#--------------------------------------------------------------------------
  1  \w    -74.00 -28.00   0.50    5.00    --   -9.95 154.00-134.00   92
  2  \w    -52.00 -27.00   0.50    5.00    --   -9.95 121.00  67.00   50
  3  \w      4.00  29.00   0.50    5.00    --   10.22-121.00 -15.00   50
  4  \w     37.00  75.00   0.50    5.00    --   10.22-154.00-173.00   76
  5  \w    -58.00 -24.00   0.50    5.00    --   -9.95 125.00-180.00   68
  6  \w    -74.00   4.00   0.50    5.00    --   -9.95 -38.00-120.00  156
  7  \w    -23.00  35.00   0.50    5.00    --   -9.95  38.00  90.00  116
  8  \w    -58.00 -15.00   0.50    5.00    --   -9.95 125.00  30.00   86
  9  \w    -58.00 -23.00   0.50    5.00    --   -9.95 125.00 120.00   70
 10  \w      0.00  26.00   0.50    5.00    --   10.22  38.00-180.00   52
 11  \w    -38.00  -7.00   0.50    5.00    --   10.22 132.00-129.15   62
 12  \w    -33.00  -4.00   0.50    5.00    --   10.22 125.00  49.56   58
 13  \w    -11.00  43.00   0.50    5.00    --   10.22 -99.00 -90.00  108
 14  \w    -22.00   7.00   0.50    5.00    --   10.22 -19.00 -30.00   58
 15  \w    -58.00 -32.00   0.50    5.00    --   10.22 -19.00 -30.00   52
 16  \w    -19.00  42.00   0.50    5.00    --   10.22 -99.00  30.00  122
 17  \w    -55.00   7.50   0.50    5.00    --   10.22 -19.00  90.00  125
;
_diffrn_measurement_device 'four-circle diffractometer'
_diffrn_measurement_device_type 'SuperNova, Single source at offset/far, HyPix3000'
_diffrn_measurement_method '\w scans'
_diffrn_orient_matrix_type 'CrysAlisPro convention (1999,Acta A55,543-557)'
_diffrn_orient_matrix_UB_11 -0.0239850000
_diffrn_orient_matrix_UB_12 -0.0026073000
_diffrn_orient_matrix_UB_13 -0.0376992000
_diffrn_orient_matrix_UB_21 0.0636940000
_diffrn_orient_matrix_UB_22 0.0100528000
_diffrn_orient_matrix_UB_23 -0.0182790000
_diffrn_orient_matrix_UB_31 0.0143659000
_diffrn_orient_matrix_UB_32 -0.0576527000
_diffrn_orient_matrix_UB_33 0.0047899000
_diffrn_radiation_monochromator mirror
_diffrn_radiation_probe x-ray
_diffrn_radiation_type MoK\a
_diffrn_radiation_wavelength 0.71073
_diffrn_reflns_av_R_equivalents 0.0668
_diffrn_reflns_av_unetI/netI 0.0600
_diffrn_reflns_Laue_measured_fraction_full 0.950
_diffrn_reflns_Laue_measured_fraction_max 0.880
_diffrn_reflns_limit_h_max 12
_diffrn_reflns_limit_h_min -13
_diffrn_reflns_limit_k_max 15
_diffrn_reflns_limit_k_min -15
_diffrn_reflns_limit_l_max 19
_diffrn_reflns_limit_l_min -21
_diffrn_reflns_number 27664
_diffrn_reflns_point_group_measured_fraction_full 0.950
_diffrn_reflns_point_group_measured_fraction_max 0.973
_diffrn_reflns_theta_full 25.000
_diffrn_reflns_theta_max 26.470
_diffrn_reflns_theta_min 3.239
_diffrn_source 'micro-focus sealed X-ray tube'
_diffrn_source_type 'SuperNova (Mo) X-ray Source'
_exptl_absorpt_coefficient_mu 3.968
_exptl_absorpt_correction_T_max 1.00000
_exptl_absorpt_correction_T_min 0.47117
_exptl_absorpt_correction_type multi-scan
_exptl_absorpt_process_details
;
CrysAlisPro 1.171.39.46 (Rigaku Oxford Diffraction, 2018)
Empirical absorption correction using spherical harmonics,
 implemented in SCALE3 ABSPACK scaling algorithm.
;
_exptl_crystal_colour colorless
_exptl_crystal_density_diffrn 1.558
_exptl_crystal_description block
_exptl_crystal_F_000 996
_exptl_crystal_size_max 0.16
_exptl_crystal_size_mid 0.12
_exptl_crystal_size_min 0.08
_refine_diff_density_max 1.996
_refine_diff_density_min -2.326
_refine_diff_density_rms 0.126
_refine_ls_extinction_method none
_refine_ls_goodness_of_fit_ref 1.075
_refine_ls_hydrogen_treatment constr
_refine_ls_matrix_type full
_refine_ls_number_parameters 472
_refine_ls_number_reflns 8474
_refine_ls_number_restraints 0
_refine_ls_restrained_S_all 1.075
_refine_ls_R_factor_all 0.0423
_refine_ls_R_factor_gt 0.0357
_refine_ls_shift/su_max 0.001
_refine_ls_shift/su_mean 0.000
_refine_ls_structure_factor_coef Fsqd
_refine_ls_weighting_details 'w=1/[\s^2^(Fo^2^)+(0.0324P)^2^] where P=(Fo^2^+2Fc^2^)/3'
_refine_ls_weighting_scheme calc
_refine_ls_wR_factor_gt 0.0762
_refine_ls_wR_factor_ref 0.0781
_reflns_Friedel_coverage 0.000
_reflns_number_gt 7437
_reflns_number_total 8474
_reflns_threshold_expression 'I > 2\s(I)'
_cod_data_source_file d0nj05709f2.cif
_cod_data_source_block sub-iitm
_cod_depositor_comments 'Adding full bibliography for 7060328--7060329.cif.'
_cod_original_cell_volume 2105.55(7)
_cod_database_code 7060328
_publcif_datablock.id {2c53e1cd-1ce1-4e91-8346-e274fd5a7f7f}

_shelx_shelxl_version_number 2017/1
_chemical_oxdiff_formula 'Hg P S C H N O'
_shelx_space_group_comment
;
The symmetry employed for this shelxl refinement is uniquely defined
by the following loop, which should always be used as a source of
symmetry information in preference to the above space-group names.
They are only intended as comments.
;
_diffrn_oxdiff_ac3_digest_frames
;
018c8dd51d651682759a106ff5c8ffa40300025e04d
;
_reflns_odcompleteness_completeness 94.16
_reflns_odcompleteness_iscentric 1
_reflns_odcompleteness_theta 26.32
_olex2_refinement_description
;
1. Fixed Uiso
 At 1.2 times of:
  All C(H) groups
 At 1.5 times of:
  All C(H,H,H) groups
2.a Aromatic/amide H refined with riding coordinates:
 C22(H22), C23(H23), C25(H25), C36(H36), C16(H16), C26(H26), C3(H3), C2(H2),
 C35(H35), C12(H12), C13(H13), C15(H15), C32(H32), C33(H33), C5(H5), C6(H6)
2.b Idealised Me refined as rotating group:
 C38(H38A,H38B,H38C), C20(H20A,H20B,H20C), C19(H19A,H19B,H19C), C8(H8A,H8B,
 H8C), C40(H40A,H40B,H40C), C9(H9A,H9B,H9C), C10(H10A,H10B,H10C), C39(H39A,H39B,
 H39C), C18(H18A,H18B,H18C), C30(H30A,H30B,H30C), C28(H28A,H28B,H28C), C29(H29A,
 H29B,H29C)
;
_olex2_submission_special_instructions 'No special instructions were received'
_oxdiff_exptl_absorpt_empirical_details
;
Empirical correction (ABSPACK) includes:
- Absorption correction using spherical harmonics
- Frame scaling
;
_oxdiff_exptl_absorpt_empirical_full_max 1.407
_oxdiff_exptl_absorpt_empirical_full_min 0.634

loop_
_space_group_symop_operation_xyz
'x, y, z'
'-x, -y, -z'

loop_
_atom_site_label
_atom_site_type_symbol
_atom_site_fract_x
_atom_site_fract_y
_atom_site_fract_z
_atom_site_U_iso_or_equiv
_atom_site_adp_type
_atom_site_occupancy
_atom_site_site_symmetry_order
_atom_site_calc_flag
_atom_site_refinement_flags_posn
_atom_site_refinement_flags_adp
_atom_site_refinement_flags_occupancy
_atom_site_disorder_assembly
_atom_site_disorder_group
Hg1 Hg 0.39912(2) 0.63330(2) 0.44809(2) 0.02390(6) Uani 1 1 d . . . . .
S3 S 0.51309(9) 0.49489(7) 0.38568(6) 0.0224(2) Uani 1 1 d . . . . .
P2 P 0.36706(10) 0.41046(7) 0.34585(6) 0.0209(2) Uani 1 1 d . . . . .
S2 S 0.32743(10) 0.79957(8) 0.49758(7) 0.0275(2) Uani 1 1 d . . . . .
P1 P 0.13899(10) 0.74826(7) 0.50550(6) 0.0230(2) Uani 1 1 d . . . . .
S1 S 0.12332(10) 0.61106(8) 0.46255(7) 0.0296(3) Uani 1 1 d . . . . .
S4 S 0.44123(11) 0.30136(8) 0.28515(7) 0.0317(3) Uani 1 1 d . . . . .
O3 O 0.2630(2) 0.37130(18) 0.41725(15) 0.0217(6) Uani 1 1 d . . . . .
O2 O 0.0480(2) 0.84894(19) 0.46993(15) 0.0252(6) Uani 1 1 d . . . . .
O4 O 0.2679(2) 0.50021(19) 0.30309(15) 0.0240(6) Uani 1 1 d . . . . .
O1 O 0.0793(3) 0.74703(19) 0.59419(16) 0.0291(7) Uani 1 1 d . . . . .
C21 C 0.2914(3) 0.2928(3) 0.4838(2) 0.0186(8) Uani 1 1 d . . . . .
C22 C 0.2725(4) 0.3250(3) 0.5580(2) 0.0213(9) Uani 1 1 d . . . . .
H22 H 0.243637 0.396653 0.563166 0.026 Uiso 1 1 calc R . . . .
C11 C 0.0716(4) 0.9064(3) 0.3926(2) 0.0210(8) Uani 1 1 d . . . . .
C23 C 0.2970(4) 0.2495(3) 0.6247(2) 0.0226(9) Uani 1 1 d . . . . .
H23 H 0.284205 0.271383 0.674672 0.027 Uiso 1 1 calc R . . . .
C31 C 0.2968(4) 0.5612(3) 0.2281(2) 0.0222(9) Uani 1 1 d . . . . .
C1 C 0.1053(4) 0.6579(3) 0.6545(2) 0.0251(9) Uani 1 1 d . . . . .
C17 C 0.1205(4) 1.1000(3) 0.1602(2) 0.0274(9) Uani 1 1 d . . . . .
C4 C 0.1416(4) 0.4893(3) 0.7805(2) 0.0211(8) Uani 1 1 d . . . . .
C14 C 0.1040(4) 1.0306(3) 0.2421(2) 0.0214(8) Uani 1 1 d . . . . .
C25 C 0.3530(4) 0.1120(3) 0.5432(2) 0.0267(9) Uani 1 1 d . . . . .
H25 H 0.378400 0.039620 0.537759 0.032 Uiso 1 1 calc R . . . .
C34 C 0.3457(4) 0.6878(3) 0.0791(2) 0.0228(9) Uani 1 1 d . . . . .
C36 C 0.3225(4) 0.6713(3) 0.2228(2) 0.0294(10) Uani 1 1 d . . . . .
H36 H 0.324295 0.703806 0.268621 0.035 Uiso 1 1 calc R . . . .
C16 C 0.1045(4) 1.0150(3) 0.3856(2) 0.0276(9) Uani 1 1 d . . . . .
H16 H 0.115595 1.047338 0.430558 0.033 Uiso 1 1 calc R . . . .
C26 C 0.3294(4) 0.1863(3) 0.4753(2) 0.0260(9) Uani 1 1 d . . . . .
H26 H 0.339065 0.164201 0.425277 0.031 Uiso 1 1 calc R . . . .
C3 C 0.2218(4) 0.5802(3) 0.7657(2) 0.0278(9) Uani 1 1 d . . . . .
H3 H 0.289209 0.584645 0.798899 0.033 Uiso 1 1 calc R . . . .
C24 C 0.3402(3) 0.1419(3) 0.6185(2) 0.0208(8) Uani 1 1 d . . . . .
C27 C 0.3726(4) 0.0569(3) 0.6905(2) 0.0261(9) Uani 1 1 d . . . . .
C2 C 0.2039(4) 0.6642(3) 0.7030(3) 0.0303(10) Uani 1 1 d . . . . .
H2 H 0.258653 0.724125 0.694150 0.036 Uiso 1 1 calc R . . . .
C37 C 0.3699(4) 0.7550(3) -0.0034(2) 0.0277(9) Uani 1 1 d . . . . .
C35 C 0.3459(4) 0.7336(3) 0.1486(3) 0.0297(10) Uani 1 1 d . . . . .
H35 H 0.362271 0.808279 0.145480 0.036 Uiso 1 1 calc R . . . .
C12 C 0.0541(4) 0.8578(3) 0.3269(3) 0.0322(10) Uani 1 1 d . . . . .
H12 H 0.031403 0.784154 0.332280 0.039 Uiso 1 1 calc R . . . .
C13 C 0.0707(4) 0.9205(3) 0.2521(3) 0.0339(10) Uani 1 1 d . . . . .
H13 H 0.059257 0.887565 0.207382 0.041 Uiso 1 1 calc R . . . .
C15 C 0.1210(4) 1.0758(3) 0.3104(2) 0.0262(9) Uani 1 1 d . . . . .
H15 H 0.144235 1.149250 0.305609 0.031 Uiso 1 1 calc R . . . .
C32 C 0.2925(4) 0.5135(3) 0.1602(3) 0.0327(10) Uani 1 1 d . . . . .
H32 H 0.273471 0.439225 0.163710 0.039 Uiso 1 1 calc R . . . .
C33 C 0.3165(4) 0.5760(3) 0.0872(3) 0.0349(11) Uani 1 1 d . . . . .
H33 H 0.313280 0.543036 0.041634 0.042 Uiso 1 1 calc R . . . .
C7 C 0.1574(4) 0.4022(3) 0.8533(2) 0.0251(9) Uani 1 1 d . . . . .
C38 C 0.4298(5) 0.8668(3) 0.0004(3) 0.0399(12) Uani 1 1 d . . . . .
H38A H 0.368135 0.911548 0.027744 0.060 Uiso 1 1 calc GR . . . .
H38B H 0.450269 0.903554 -0.052508 0.060 Uiso 1 1 calc GR . . . .
H38C H 0.508485 0.855096 0.028520 0.060 Uiso 1 1 calc GR . . . .
C5 C 0.0453(4) 0.4851(3) 0.7278(3) 0.0318(10) Uani 1 1 d . . . . .
H5 H -0.008134 0.424310 0.734945 0.038 Uiso 1 1 calc R . . . .
C6 C 0.0258(4) 0.5683(3) 0.6648(3) 0.0329(10) Uani 1 1 d . . . . .
H6 H -0.039473 0.563633 0.630262 0.040 Uiso 1 1 calc R . . . .
C20 C 0.0682(5) 1.0446(4) 0.0951(3) 0.0432(12) Uani 1 1 d . . . . .
H20A H 0.116824 0.976742 0.091029 0.065 Uiso 1 1 calc GR . . . .
H20B H 0.077454 1.092780 0.045327 0.065 Uiso 1 1 calc GR . . . .
H20C H -0.022780 1.029285 0.107898 0.065 Uiso 1 1 calc GR . . . .
C19 C 0.0483(5) 1.2121(3) 0.1601(3) 0.0456(13) Uani 1 1 d . . . . .
H19A H -0.042279 1.200846 0.177076 0.068 Uiso 1 1 calc GR . . . .
H19B H 0.054582 1.252897 0.107436 0.068 Uiso 1 1 calc GR . . . .
H19C H 0.087385 1.252874 0.195901 0.068 Uiso 1 1 calc GR . . . .
C8 C 0.1053(6) 0.4505(4) 0.9270(3) 0.0507(14) Uani 1 1 d . . . . .
H8A H 0.151956 0.515828 0.930622 0.076 Uiso 1 1 calc GR . . . .
H8B H 0.117474 0.397223 0.973409 0.076 Uiso 1 1 calc GR . . . .
H8C H 0.013588 0.469059 0.923413 0.076 Uiso 1 1 calc GR . . . .
C40 C 0.4627(5) 0.6914(3) -0.0555(3) 0.0415(12) Uani 1 1 d . . . . .
H40A H 0.545910 0.679146 -0.032340 0.062 Uiso 1 1 calc GR . . . .
H40B H 0.474663 0.733329 -0.107634 0.062 Uiso 1 1 calc GR . . . .
H40C H 0.426122 0.621626 -0.059426 0.062 Uiso 1 1 calc GR . . . .
C9 C 0.3025(4) 0.3681(3) 0.8604(3) 0.0449(13) Uani 1 1 d . . . . .
H9A H 0.336185 0.340692 0.812788 0.067 Uiso 1 1 calc GR . . . .
H9B H 0.311164 0.311341 0.905188 0.067 Uiso 1 1 calc GR . . . .
H9C H 0.350968 0.430979 0.867533 0.067 Uiso 1 1 calc GR . . . .
C10 C 0.0800(4) 0.2985(3) 0.8487(3) 0.0356(11) Uani 1 1 d . . . . .
H10A H -0.012143 0.316945 0.850593 0.053 Uiso 1 1 calc GR . . . .
H10B H 0.098479 0.242854 0.892786 0.053 Uiso 1 1 calc GR . . . .
H10C H 0.105524 0.270919 0.799835 0.053 Uiso 1 1 calc GR . . . .
C39 C 0.2381(5) 0.7760(4) -0.0414(3) 0.0497(13) Uani 1 1 d . . . . .
H39A H 0.201141 0.706668 -0.046198 0.075 Uiso 1 1 calc GR . . . .
H39B H 0.251260 0.818596 -0.093216 0.075 Uiso 1 1 calc GR . . . .
H39C H 0.179257 0.815845 -0.008683 0.075 Uiso 1 1 calc GR . . . .
C18 C 0.2669(5) 1.1191(4) 0.1396(3) 0.0505(13) Uani 1 1 d . . . . .
H18A H 0.301435 1.155712 0.179308 0.076 Uiso 1 1 calc GR . . . .
H18B H 0.278286 1.164264 0.088628 0.076 Uiso 1 1 calc GR . . . .
H18C H 0.312568 1.049401 0.137890 0.076 Uiso 1 1 calc GR . . . .
C30 C 0.2865(5) -0.0435(3) 0.6936(3) 0.0497(14) Uani 1 1 d . . . . .
H30A H 0.195800 -0.020724 0.699347 0.075 Uiso 1 1 calc GR . . . .
H30B H 0.307321 -0.097649 0.738061 0.075 Uiso 1 1 calc GR . . . .
H30C H 0.302425 -0.074850 0.645331 0.075 Uiso 1 1 calc GR . . . .
C28 C 0.3507(6) 0.1019(4) 0.7686(3) 0.0571(16) Uani 1 1 d . . . . .
H28A H 0.402760 0.165673 0.767044 0.086 Uiso 1 1 calc GR . . . .
H28B H 0.375625 0.046334 0.811233 0.086 Uiso 1 1 calc GR . . . .
H28C H 0.259630 0.122153 0.776955 0.086 Uiso 1 1 calc GR . . . .
C29 C 0.5163(5) 0.0196(4) 0.6802(3) 0.0594(16) Uani 1 1 d . . . . .
H29A H 0.530254 -0.012828 0.632206 0.089 Uiso 1 1 calc GR . . . .
H29B H 0.537945 -0.034026 0.724781 0.089 Uiso 1 1 calc GR . . . .
H29C H 0.571050 0.082098 0.676986 0.089 Uiso 1 1 calc GR . . . .

loop_
_atom_site_aniso_label
_atom_site_aniso_U_11
_atom_site_aniso_U_22
_atom_site_aniso_U_33
_atom_site_aniso_U_23
_atom_site_aniso_U_13
_atom_site_aniso_U_12
Hg1 0.02305(9) 0.02334(9) 0.02593(11) -0.00664(7) -0.00161(7) 0.00293(6)
S3 0.0168(5) 0.0270(5) 0.0244(6) -0.0070(4) -0.0017(4) 0.0004(4)
P2 0.0202(5) 0.0229(5) 0.0196(6) -0.0025(4) -0.0027(5) -0.0015(4)
S2 0.0237(5) 0.0238(5) 0.0361(7) -0.0092(4) 0.0001(5) -0.0006(4)
P1 0.0214(5) 0.0210(5) 0.0245(6) 0.0004(4) 0.0035(5) 0.0021(4)
S1 0.0221(5) 0.0236(5) 0.0430(7) -0.0068(5) 0.0027(5) -0.0032(4)
S4 0.0362(6) 0.0321(6) 0.0289(7) -0.0118(5) -0.0007(5) -0.0025(4)
O3 0.0210(14) 0.0243(13) 0.0185(16) 0.0022(11) -0.0038(12) 0.0006(10)
O2 0.0251(15) 0.0275(14) 0.0199(17) 0.0029(11) 0.0036(13) 0.0058(11)
O4 0.0219(14) 0.0290(14) 0.0181(16) 0.0065(11) -0.0027(12) 0.0000(11)
O1 0.0344(16) 0.0269(14) 0.0210(17) 0.0063(12) 0.0054(14) 0.0098(11)
C21 0.0153(18) 0.0208(19) 0.018(2) 0.0044(15) -0.0043(17) -0.0024(14)
C22 0.028(2) 0.0153(18) 0.019(2) 0.0010(15) 0.0016(18) 0.0016(15)
C11 0.020(2) 0.025(2) 0.017(2) 0.0004(16) -0.0016(17) 0.0029(15)
C23 0.022(2) 0.023(2) 0.022(2) -0.0028(16) 0.0000(18) -0.0018(15)
C31 0.0160(19) 0.030(2) 0.018(2) 0.0047(17) -0.0033(17) -0.0025(15)
C1 0.021(2) 0.025(2) 0.026(3) 0.0027(17) 0.0060(19) 0.0053(15)
C17 0.026(2) 0.036(2) 0.019(2) -0.0007(18) -0.0023(19) -0.0010(17)
C4 0.021(2) 0.024(2) 0.018(2) -0.0032(16) 0.0009(17) 0.0019(15)
C14 0.0178(19) 0.027(2) 0.019(2) -0.0013(16) -0.0030(17) 0.0011(15)
C25 0.035(2) 0.0164(19) 0.029(3) -0.0038(17) -0.002(2) 0.0023(16)
C34 0.021(2) 0.029(2) 0.017(2) 0.0017(17) -0.0017(18) -0.0001(15)
C36 0.042(3) 0.029(2) 0.017(2) -0.0030(17) -0.003(2) 0.0025(18)
C16 0.033(2) 0.026(2) 0.024(3) -0.0069(18) -0.004(2) 0.0025(17)
C26 0.032(2) 0.025(2) 0.023(2) -0.0080(17) 0.0000(19) -0.0052(16)
C3 0.029(2) 0.033(2) 0.023(3) -0.0041(18) -0.007(2) -0.0046(17)
C24 0.0171(19) 0.0205(19) 0.024(2) 0.0001(16) 0.0002(17) -0.0043(14)
C27 0.032(2) 0.021(2) 0.024(3) 0.0012(17) -0.0022(19) 0.0053(16)
C2 0.039(3) 0.024(2) 0.029(3) -0.0032(18) -0.005(2) -0.0104(17)
C37 0.029(2) 0.031(2) 0.022(3) 0.0030(17) -0.004(2) -0.0036(17)
C35 0.040(3) 0.020(2) 0.029(3) -0.0027(18) -0.006(2) -0.0035(17)
C12 0.044(3) 0.026(2) 0.027(3) -0.0034(18) -0.003(2) -0.0091(18)
C13 0.050(3) 0.031(2) 0.022(3) -0.0069(19) -0.003(2) -0.0056(19)
C15 0.037(2) 0.0174(19) 0.024(3) 0.0002(16) -0.003(2) -0.0036(16)
C32 0.052(3) 0.023(2) 0.023(3) 0.0040(18) -0.010(2) -0.0106(18)
C33 0.056(3) 0.031(2) 0.018(3) -0.0032(18) -0.008(2) -0.007(2)
C7 0.033(2) 0.026(2) 0.016(2) -0.0007(16) -0.0028(19) 0.0032(17)
C38 0.044(3) 0.038(3) 0.034(3) 0.005(2) 0.006(2) -0.008(2)
C5 0.027(2) 0.033(2) 0.034(3) 0.0045(19) -0.005(2) -0.0124(17)
C6 0.018(2) 0.053(3) 0.025(3) 0.009(2) -0.0073(19) -0.0070(18)
C20 0.054(3) 0.055(3) 0.021(3) 0.000(2) -0.009(2) -0.004(2)
C19 0.064(4) 0.039(3) 0.031(3) 0.004(2) -0.007(3) 0.005(2)
C8 0.084(4) 0.046(3) 0.021(3) -0.004(2) 0.001(3) 0.003(3)
C40 0.050(3) 0.050(3) 0.023(3) -0.004(2) 0.009(2) -0.011(2)
C9 0.040(3) 0.033(2) 0.060(4) 0.007(2) -0.025(3) 0.004(2)
C10 0.045(3) 0.027(2) 0.032(3) 0.0059(18) -0.004(2) -0.0018(18)
C39 0.041(3) 0.060(3) 0.042(3) 0.020(2) -0.017(3) -0.009(2)
C18 0.038(3) 0.081(4) 0.029(3) 0.004(3) 0.002(2) -0.013(2)
C30 0.073(4) 0.034(3) 0.039(3) 0.011(2) -0.004(3) -0.017(2)
C28 0.106(5) 0.033(3) 0.031(3) -0.001(2) -0.015(3) 0.014(3)
C29 0.045(3) 0.067(3) 0.054(4) 0.022(3) -0.001(3) 0.019(3)

loop_
_atom_type_symbol
_atom_type_description
_atom_type_scat_dispersion_real
_atom_type_scat_dispersion_imag
_atom_type_scat_source
C C 0.0033 0.0016 'International Tables Vol C Tables 4.2.6.8 and 6.1.1.4'
H H 0.0000 0.0000 'International Tables Vol C Tables 4.2.6.8 and 6.1.1.4'
Hg Hg -2.3894 9.2266 'International Tables Vol C Tables 4.2.6.8 and 6.1.1.4'
O O 0.0106 0.0060 'International Tables Vol C Tables 4.2.6.8 and 6.1.1.4'
P P 0.1023 0.0942 'International Tables Vol C Tables 4.2.6.8 and 6.1.1.4'
S S 0.1246 0.1234 'International Tables Vol C Tables 4.2.6.8 and 6.1.1.4'

loop_
_geom_angle_atom_site_label_1
_geom_angle_atom_site_label_2
_geom_angle_atom_site_label_3
_geom_angle_site_symmetry_1
_geom_angle_site_symmetry_2
_geom_angle_site_symmetry_3
_geom_angle
_geom_angle_publ_flag
S3 Hg1 S2 . . . 166.15(3) ?
S3 Hg1 S1 . . . 113.75(3) ?
S2 Hg1 S1 . . . 78.46(3) ?
P2 S3 Hg1 . . . 104.06(5) ?
S4 P2 S3 . . . 110.35(6) ?
O3 P2 S3 . . . 109.94(11) ?
O3 P2 S4 . . . 117.60(10) ?
O3 P2 O4 . . . 93.28(13) ?
O4 P2 S3 . . . 107.26(10) ?
O4 P2 S4 . . . 117.02(11) ?
P1 S2 Hg1 . . . 89.36(4) ?
S1 P1 S2 . . . 112.73(6) ?
O2 P1 S2 . . . 108.32(11) ?
O2 P1 S1 . . . 115.95(12) ?
O2 P1 O1 . . . 94.37(13) ?
O1 P1 S2 . . . 108.97(12) ?
O1 P1 S1 . . . 114.94(11) ?
P1 S1 Hg1 . . . 79.19(4) ?
C21 O3 P2 . . . 123.9(2) ?
C11 O2 P1 . . . 122.4(2) ?
C31 O4 P2 . . . 123.2(2) ?
C1 O1 P1 . . . 121.5(2) ?
C22 C21 O3 . . . 117.8(3) ?
C26 C21 O3 . . . 121.1(3) ?
C26 C21 C22 . . . 121.0(3) ?
C21 C22 H22 . . . 120.3 ?
C21 C22 C23 . . . 119.3(3) ?
C23 C22 H22 . . . 120.3 ?
C16 C11 O2 . . . 117.5(3) ?
C12 C11 O2 . . . 121.2(3) ?
C12 C11 C16 . . . 121.2(4) ?
C22 C23 H23 . . . 119.3 ?
C22 C23 C24 . . . 121.5(4) ?
C24 C23 H23 . . . 119.3 ?
C36 C31 O4 . . . 119.1(3) ?
C36 C31 C32 . . . 120.2(4) ?
C32 C31 O4 . . . 120.7(3) ?
C2 C1 O1 . . . 119.8(3) ?
C2 C1 C6 . . . 121.4(4) ?
C6 C1 O1 . . . 118.7(4) ?
C14 C17 C19 . . . 110.4(3) ?
C14 C17 C18 . . . 108.7(3) ?
C20 C17 C14 . . . 112.8(3) ?
C20 C17 C19 . . . 107.9(3) ?
C20 C17 C18 . . . 108.1(4) ?
C18 C17 C19 . . . 108.9(4) ?
C3 C4 C7 . . . 120.6(4) ?
C5 C4 C3 . . . 116.7(4) ?
C5 C4 C7 . . . 122.6(3) ?
C13 C14 C17 . . . 122.1(4) ?
C15 C14 C17 . . . 121.0(3) ?
C15 C14 C13 . . . 117.0(4) ?
C26 C25 H25 . . . 118.8 ?
C24 C25 H25 . . . 118.8 ?
C24 C25 C26 . . . 122.4(3) ?
C35 C34 C37 . . . 122.9(3) ?
C35 C34 C33 . . . 116.6(4) ?
C33 C34 C37 . . . 120.4(4) ?
C31 C36 H36 . . . 120.2 ?
C31 C36 C35 . . . 119.6(4) ?
C35 C36 H36 . . . 120.2 ?
C11 C16 H16 . . . 120.5 ?
C11 C16 C15 . . . 119.0(4) ?
C15 C16 H16 . . . 120.5 ?
C21 C26 C25 . . . 118.5(4) ?
C21 C26 H26 . . . 120.8 ?
C25 C26 H26 . . . 120.8 ?
C4 C3 H3 . . . 119.1 ?
C2 C3 C4 . . . 121.8(4) ?
C2 C3 H3 . . . 119.1 ?
C23 C24 C27 . . . 123.2(4) ?
C25 C24 C23 . . . 117.2(3) ?
C25 C24 C27 . . . 119.7(3) ?
C24 C27 C30 . . . 109.0(3) ?
C28 C27 C24 . . . 113.0(3) ?
C28 C27 C30 . . . 108.6(4) ?
C28 C27 C29 . . . 108.8(4) ?
C29 C27 C24 . . . 108.5(3) ?
C29 C27 C30 . . . 108.8(4) ?
C1 C2 C3 . . . 119.2(4) ?
C1 C2 H2 . . . 120.4 ?
C3 C2 H2 . . . 120.4 ?
C34 C37 C38 . . . 112.1(3) ?
C34 C37 C39 . . . 108.3(3) ?
C40 C37 C34 . . . 110.4(3) ?
C40 C37 C38 . . . 108.3(4) ?
C40 C37 C39 . . . 109.2(4) ?
C39 C37 C38 . . . 108.6(3) ?
C34 C35 C36 . . . 121.9(4) ?
C34 C35 H35 . . . 119.0 ?
C36 C35 H35 . . . 119.0 ?
C11 C12 H12 . . . 120.6 ?
C11 C12 C13 . . . 118.8(4) ?
C13 C12 H12 . . . 120.6 ?
C14 C13 C12 . . . 122.0(4) ?
C14 C13 H13 . . . 119.0 ?
C12 C13 H13 . . . 119.0 ?
C14 C15 C16 . . . 122.0(3) ?
C14 C15 H15 . . . 119.0 ?
C16 C15 H15 . . . 119.0 ?
C31 C32 H32 . . . 120.2 ?
C33 C32 C31 . . . 119.6(4) ?
C33 C32 H32 . . . 120.2 ?
C34 C33 H33 . . . 119.0 ?
C32 C33 C34 . . . 122.1(4) ?
C32 C33 H33 . . . 119.0 ?
C4 C7 C9 . . . 110.0(3) ?
C4 C7 C10 . . . 111.6(3) ?
C8 C7 C4 . . . 108.8(3) ?
C8 C7 C9 . . . 109.6(4) ?
C8 C7 C10 . . . 108.3(4) ?
C9 C7 C10 . . . 108.5(3) ?
C37 C38 H38A . . . 109.5 ?
C37 C38 H38B . . . 109.5 ?
C37 C38 H38C . . . 109.5 ?
H38A C38 H38B . . . 109.5 ?
H38A C38 H38C . . . 109.5 ?
H38B C38 H38C . . . 109.5 ?
C4 C5 H5 . . . 118.8 ?
C6 C5 C4 . . . 122.3(4) ?
C6 C5 H5 . . . 118.8 ?
C1 C6 C5 . . . 118.5(4) ?
C1 C6 H6 . . . 120.7 ?
C5 C6 H6 . . . 120.7 ?
C17 C20 H20A . . . 109.5 ?
C17 C20 H20B . . . 109.5 ?
C17 C20 H20C . . . 109.5 ?
H20A C20 H20B . . . 109.5 ?
H20A C20 H20C . . . 109.5 ?
H20B C20 H20C . . . 109.5 ?
C17 C19 H19A . . . 109.5 ?
C17 C19 H19B . . . 109.5 ?
C17 C19 H19C . . . 109.5 ?
H19A C19 H19B . . . 109.5 ?
H19A C19 H19C . . . 109.5 ?
H19B C19 H19C . . . 109.5 ?
C7 C8 H8A . . . 109.5 ?
C7 C8 H8B . . . 109.5 ?
C7 C8 H8C . . . 109.5 ?
H8A C8 H8B . . . 109.5 ?
H8A C8 H8C . . . 109.5 ?
H8B C8 H8C . . . 109.5 ?
C37 C40 H40A . . . 109.5 ?
C37 C40 H40B . . . 109.5 ?
C37 C40 H40C . . . 109.5 ?
H40A C40 H40B . . . 109.5 ?
H40A C40 H40C . . . 109.5 ?
H40B C40 H40C . . . 109.5 ?
C7 C9 H9A . . . 109.5 ?
C7 C9 H9B . . . 109.5 ?
C7 C9 H9C . . . 109.5 ?
H9A C9 H9B . . . 109.5 ?
H9A C9 H9C . . . 109.5 ?
H9B C9 H9C . . . 109.5 ?
C7 C10 H10A . . . 109.5 ?
C7 C10 H10B . . . 109.5 ?
C7 C10 H10C . . . 109.5 ?
H10A C10 H10B . . . 109.5 ?
H10A C10 H10C . . . 109.5 ?
H10B C10 H10C . . . 109.5 ?
C37 C39 H39A . . . 109.5 ?
C37 C39 H39B . . . 109.5 ?
C37 C39 H39C . . . 109.5 ?
H39A C39 H39B . . . 109.5 ?
H39A C39 H39C . . . 109.5 ?
H39B C39 H39C . . . 109.5 ?
C17 C18 H18A . . . 109.5 ?
C17 C18 H18B . . . 109.5 ?
C17 C18 H18C . . . 109.5 ?
H18A C18 H18B . . . 109.5 ?
H18A C18 H18C . . . 109.5 ?
H18B C18 H18C . . . 109.5 ?
C27 C30 H30A . . . 109.5 ?
C27 C30 H30B . . . 109.5 ?
C27 C30 H30C . . . 109.5 ?
H30A C30 H30B . . . 109.5 ?
H30A C30 H30C . . . 109.5 ?
H30B C30 H30C . . . 109.5 ?
C27 C28 H28A . . . 109.5 ?
C27 C28 H28B . . . 109.5 ?
C27 C28 H28C . . . 109.5 ?
H28A C28 H28B . . . 109.5 ?
H28A C28 H28C . . . 109.5 ?
H28B C28 H28C . . . 109.5 ?
C27 C29 H29A . . . 109.5 ?
C27 C29 H29B . . . 109.5 ?
C27 C29 H29C . . . 109.5 ?
H29A C29 H29B . . . 109.5 ?
H29A C29 H29C . . . 109.5 ?
H29B C29 H29C . . . 109.5 ?
? ? ? ? ? ? ? ?

loop_
_geom_bond_atom_site_label_1
_geom_bond_atom_site_label_2
_geom_bond_site_symmetry_1
_geom_bond_site_symmetry_2
_geom_bond_distance
_geom_bond_publ_flag
S2 P1 . . 2.0408(14) y
S3 P2 . . 2.0590(14) y
P1 S1 . . 1.9471(14) ?
P1 O1 . . 1.588(3) y
P1 O2 . . 1.587(2) y
P2 S4 . . 1.9106(14) y
P2 O3 . . 1.590(3) y
P2 O4 . . 1.595(2) y
O1 C1 . . 1.414(4) y
O2 C11 . . 1.409(4) y
O3 C21 . . 1.413(4) y
O4 C31 . . 1.400(4) y
Hg1 S1 . . 2.8347(10) y
Hg1 S2 . . 2.3875(9) y
Hg1 S3 . . 2.3591(9) y
C1 C2 . . 1.359(5) y
C1 C6 . . 1.376(5) y
C2 H2 . . 0.9300 y
C3 H3 . . 0.9300 y
C3 C2 . . 1.386(5) y
C4 C3 . . 1.392(5) y
C4 C5 . . 1.387(5) y
C4 C7 . . 1.526(5) y
C5 H5 . . 0.9300 y
C5 C6 . . 1.385(5) y
C6 H6 . . 0.9300 y
C7 C8 . . 1.520(5) y
C7 C9 . . 1.533(5) y
C7 C10 . . 1.538(5) y
C8 H8C . . 0.9600 y
C8 H8B . . 0.9600 y
C8 H8A . . 0.9600 y
C9 H9C . . 0.9600 y
C9 H9B . . 0.9600 y
C9 H9A . . 0.9600 y
C10 H10C . . 0.9600 y
C10 H10B . . 0.9600 y
C10 H10A . . 0.9600 y
C11 C12 . . 1.369(5) y
C11 C16 . . 1.372(5) y
C12 H12 . . 0.9300 y
C12 C13 . . 1.391(6) y
C13 H13 . . 0.9300 y
C14 C13 . . 1.388(5) y
C14 C15 . . 1.385(5) y
C15 H15 . . 0.9300 y
C16 H16 . . 0.9300 y
C16 C15 . . 1.386(5) y
C17 C14 . . 1.526(5) y
C17 C18 . . 1.532(6) y
C17 C19 . . 1.533(5) y
C17 C20 . . 1.521(6) y
C18 H18C . . 0.9600 y
C18 H18B . . 0.9600 y
C18 H18A . . 0.9600 y
C19 H19C . . 0.9600 y
C19 H19B . . 0.9600 y
C19 H19A . . 0.9600 y
C20 H20C . . 0.9600 y
C20 H20B . . 0.9600 y
C20 H20A . . 0.9600 y
C21 C22 . . 1.377(5) y
C21 C26 . . 1.371(5) y
C22 H22 . . 0.9300 y
C22 C23 . . 1.385(5) y
C23 H23 . . 0.9300 y
C23 C24 . . 1.390(5) y
C24 C27 . . 1.533(5) y
C25 H25 . . 0.9300 y
C25 C24 . . 1.382(5) y
C25 C26 . . 1.390(5) y
C26 H26 . . 0.9300 y
C27 C28 . . 1.513(6) y
C27 C29 . . 1.527(6) y
C27 C30 . . 1.534(6) y
C28 H28C . . 0.9600 y
C28 H28B . . 0.9600 y
C28 H28A . . 0.9600 y
C29 H29C . . 0.9600 y
C29 H29B . . 0.9600 y
C29 H29A . . 0.9600 y
C30 H30C . . 0.9600 y
C30 H30B . . 0.9600 y
C30 H30A . . 0.9600 y
C31 C32 . . 1.377(5) y
C31 C36 . . 1.372(5) y
C32 H32 . . 0.9300 y
C32 C33 . . 1.373(5) y
C33 H33 . . 0.9300 y
C34 C33 . . 1.398(5) y
C34 C35 . . 1.384(5) y
C34 C37 . . 1.530(5) y
C35 H35 . . 0.9300 y
C36 H36 . . 0.9300 y
C36 C35 . . 1.387(5) y
C37 C38 . . 1.534(5) y
C37 C39 . . 1.532(6) y
C37 C40 . . 1.525(6) y
C38 H38C . . 0.9600 y
C38 H38B . . 0.9600 y
C38 H38A . . 0.9600 y
C39 H39C . . 0.9600 y
C39 H39B . . 0.9600 y
C39 H39A . . 0.9600 y
C40 H40C . . 0.9600 y
C40 H40B . . 0.9600 y
C40 H40A . . 0.9600 y
? ? ? ? ? ?

loop_
_publcif_info_exptl_table_extra_item
sin_theta_over_lambda_max

loop_
_publcif_info_exptl_table_header_item
?
